data_4130523
loop_
_publ_author_name
'Cheng, Chuyang'
'Cheng, Tao'
'Xiao, Hai'
'Krzyaniak, Matthew D.'
'Wang, Yuping'
'McGonigal, Paul R.'
'Frasconi, Marco'
'Barnes, Jonathan C.'
'Fahrenbach, Albert C.'
'Wasielewski, Michael R.'
'Goddard, 3rd, William A'
'Stoddart, J. Fraser'

_publ_section_title
;
 Influence of Constitution and Charge on Radical Pairing Interactions in
 Tris-radical Tricationic Complexes.
;
_journal_issue 26
_journal_name_full 'Journal of the American Chemical Society'
_journal_page_first 8288
_journal_page_last 8300
_journal_paper_doi 10.1021/jacs.6b04343
_journal_volume 138
_journal_year 2016
_chemical_formula_moiety '2(C36 H32 N4), 2(C28 H30 N2), 9(C2 H3 N), 7(F6 P)'
_chemical_formula_sum 'C146 H151 F42 N21 P7'
_chemical_formula_weight 3214.66
_space_group_crystal_system monoclinic
_space_group_IT_number 14
_space_group_name_Hall '-P 2yn'
_space_group_name_H-M_alt 'P 1 21/n 1'
_atom_sites_solution_hydrogens geom
_atom_sites_solution_primary dual
_audit_creation_date 2015-03-18
_audit_creation_method
;
Olex2 1.2
(compiled 2015.01.26 svn.r3150 for OlexSys, GUI svn.r4998)
;
_cell_angle_alpha 90
_cell_angle_beta 95.147(3)
_cell_angle_gamma 90
_cell_formula_units_Z 2
_cell_length_a 16.6492(7)
_cell_length_b 19.7296(9)
_cell_length_c 22.6647(10)
_cell_measurement_reflns_used 4902
_cell_measurement_temperature 100(2)
_cell_measurement_theta_max 64.832
_cell_measurement_theta_min 2.974
_cell_volume 7414.9(6)
_computing_cell_refinement 'SAINT v8.34A (Bruker, 2013)'
_computing_data_collection 'APEX2 V2.1-4 (Bruker, 2007)'
_computing_data_reduction 'SAINT v8.34A (Bruker, 2013)'
_computing_molecular_graphics 'Olex2 (Dolomanov et al., 2009)'
_computing_publication_material 'Olex2 (Dolomanov et al., 2009)'
_computing_structure_refinement 'XL (Sheldrick, 2008)'
_computing_structure_solution 'XM (Sheldrick, 2008)'
_diffrn_ambient_temperature 99.99
_diffrn_detector_area_resol_mean 8
_diffrn_measured_fraction_theta_full 0.935
_diffrn_measured_fraction_theta_max 0.987
_diffrn_measurement_device_type 'Bruker Kappa APEX CCD area detector'
_diffrn_measurement_method '\w and \f scans'
_diffrn_radiation_monochromator 'MX optics'
_diffrn_radiation_type CuK\a
_diffrn_radiation_wavelength 1.54178
_diffrn_reflns_av_R_equivalents 0.0514
_diffrn_reflns_av_unetI/netI 0.0529
_diffrn_reflns_Laue_measured_fraction_full 0.935
_diffrn_reflns_Laue_measured_fraction_max 0.987
_diffrn_reflns_limit_h_max 13
_diffrn_reflns_limit_h_min -19
_diffrn_reflns_limit_k_max 23
_diffrn_reflns_limit_k_min -22
_diffrn_reflns_limit_l_max 26
_diffrn_reflns_limit_l_min -26
_diffrn_reflns_number 35068
_diffrn_reflns_point_group_measured_fraction_full 0.935
_diffrn_reflns_point_group_measured_fraction_max 0.987
_diffrn_reflns_theta_full 67.679
_diffrn_reflns_theta_max 65.189
_diffrn_reflns_theta_min 2.975
_diffrn_source microsource
_exptl_absorpt_coefficient_mu 1.751
_exptl_absorpt_correction_T_max 0.7526
_exptl_absorpt_correction_T_min 0.6324
_exptl_absorpt_correction_type multi-scan
_exptl_absorpt_process_details
;
SADABS-2014/5 (Bruker,2014/5) was used for absorption correction.
wR2(int) was 0.0651 before and 0.0522 after correction.
The Ratio of minimum to maximum transmission is 0.8403.
The \l/2 correction factor is 0.00150.
;
_exptl_crystal_colour black
_exptl_crystal_density_diffrn 1.440
_exptl_crystal_description lath
_exptl_crystal_F_000 3314
_exptl_crystal_size_max 0.149
_exptl_crystal_size_mid 0.05
_exptl_crystal_size_min 0.019
_refine_diff_density_max 0.432
_refine_diff_density_min -0.339
_refine_diff_density_rms 0.076
_refine_ls_extinction_method none
_refine_ls_goodness_of_fit_ref 1.033
_refine_ls_hydrogen_treatment constr
_refine_ls_matrix_type full
_refine_ls_number_parameters 1108
_refine_ls_number_reflns 12522
_refine_ls_number_restraints 1063
_refine_ls_restrained_S_all 1.013
_refine_ls_R_factor_all 0.0909
_refine_ls_R_factor_gt 0.0582
_refine_ls_shift/su_max 0.000
_refine_ls_shift/su_mean 0.000
_refine_ls_structure_factor_coef Fsqd
_refine_ls_weighting_details 'w=1/[\s^2^(Fo^2^)+(0.0980P)^2^+2.2498P] where P=(Fo^2^+2Fc^2^)/3'
_refine_ls_weighting_scheme calc
_refine_ls_wR_factor_gt 0.1523
_refine_ls_wR_factor_ref 0.1747
_reflns_Friedel_coverage 0.000
_reflns_number_gt 8463
_reflns_number_total 12522
_reflns_threshold_expression 'I > 2\s(I)'
_cod_data_source_file ja6b04343_si_002.cif
_cod_data_source_block cx0324
_cod_database_code 4130523
_shelxl_version_number 2014-3
_shelx_space_group_comment
;
The symmetry employed for this shelxl refinement is uniquely defined
by the following loop, which should always be used as a source of
symmetry information in preference to the above space-group names.
They are only intended as comments.
;
_shelx_estimated_absorpt_t_max 0.967
_shelx_estimated_absorpt_t_min 0.780
_olex2_refinement_description
;
1. Fixed Uiso
 At 1.2 times of:
  All C(H) groups, All C(H,H) groups
 At 1.5 times of:
  All C(H,H,H) groups
2. Restrained distances
 F19-F21 \\sim F19-F22 \\sim F19-F23 \\sim F19-F24 \\sim F20-F21 \\sim F20-F22
\\sim F20-F23 \\sim F20-F24
 \\sim F21-F22 \\sim F21-F24 \\sim F22-F23 \\sim F23-F24
 with sigma of 0.04
 P4-F19 \\sim P4-F20 \\sim P4-F21 \\sim P4-F22 \\sim P4-F23 \\sim P4-F24
 with sigma of 0.02
 F21A-F24A \\sim F21A-F20A \\sim F21A-F19A \\sim F21A-F22A \\sim F24A-F20A
\\sim F24A-F19A \\sim F24A-
 F23A \\sim F20A-F22A \\sim F20A-F23A \\sim F19A-F22A \\sim F19A-F23A \\sim
F22A-F23A
 with sigma of 0.04
 P4A-F21A \\sim P4A-F24A \\sim P4A-F20A \\sim P4A-F19A \\sim P4A-F22A \\sim
P4A-F23A
 with sigma of 0.02
 C6S-C5S \\sim C6T-C5S
 with sigma of 0.02
3. Rigid body (RIGU) restrains
 All non-hydrogen atoms
 with sigma for 1-2 distances of 0.004 and sigma for 1-3 distances of 0.004
4. Others
 Sof(P4A)=Sof(F19A)=Sof(F20A)=Sof(F21A)=Sof(F22A)=Sof(F23A)=Sof(F24A)=1-FVAR(1)
 Sof(P4)=Sof(F19)=Sof(F20)=Sof(F21)=Sof(F22)=Sof(F23)=Sof(F24)=FVAR(1)
 Sof(C8T)=Sof(H8TA)=Sof(H8TB)=Sof(H8TC)=1-FVAR(2)
 Sof(C8S)=Sof(H8SA)=Sof(H8SB)=Sof(H8SC)=FVAR(2)
 Sof(C6T)=Sof(H6TA)=Sof(H6TB)=Sof(H6TC)=1-FVAR(3)
 Sof(C6S)=Sof(H6SA)=Sof(H6SB)=Sof(H6SC)=FVAR(3)
 Fixed Sof: P3(0.5) F13(0.5) F14(0.5) F15(0.5) F16(0.5) F17(0.5) F18(0.5)
 N5S(0.5) C9S(0.5) C10S(0.5) H10A(0.5) H10B(0.5) H10C(0.5)
5.a Secondary CH2 refined with riding coordinates:
 C1(H1A,H1B), C12(H12A,H12B), C33(H33A,H33B), C44(H44A,H44B), C24(H24A,H24B),
 C56(H56A,H56B)
5.b Me refined with riding coordinates:
 C8S(H8SA,H8SB,H8SC), C8T(H8TA,H8TB,H8TC), C6S(H6SA,H6SB,H6SC), C6T(H6TA,H6TB,
 H6TC)
5.c Aromatic/amide H refined with riding coordinates:
 C2(H2), C3(H3), C5(H5), C6(H6), C8(H8), C9(H9), C10(H10), C11(H11), C14(H14),
 C15(H15), C17(H17), C18(H18), C34(H34), C35(H35), C37(H37), C38(H38), C40(H40),
  C41(H41), C42(H42), C43(H43), C46(H46), C47(H47), C49(H49), C50(H50),
 C19(H19), C20(H20), C22(H22), C23(H23), C26(H26), C28(H28), C30(H30), C51(H51),
  C52(H52), C54(H54), C55(H55), C58(H58), C60(H60), C62(H62)
5.d Idealised Me refined with riding coordinates:
 C10S(H10A,H10B,H10C)
5.e Idealised Me refined as rotating group:
 C31(H31A,H31B,H31C), C32(H32A,H32B,H32C), C63(H63A,H63B,H63C), C64(H64A,H64B,
 H64C), C4S(H4SA,H4SB,H4SC), C2S(H2SA,H2SB,H2SC)
;
_olex2_diffrn_ambient_temperature_device 'Oxford Cryosystems'
_olex2_exptl_crystal_mounting_method 'The crystal was mounted on a MITIGEN holder in oil'
_olex2_submission_original_sample_id ccy_9_57_12
_olex2_submission_special_instructions 'No special instructions were received'

loop_
_space_group_symop_operation_xyz
'x, y, z'
'-x+1/2, y+1/2, -z+1/2'
'-x, -y, -z'
'x-1/2, -y-1/2, z-1/2'

loop_
_atom_site_label
_atom_site_type_symbol
_atom_site_fract_x
_atom_site_fract_y
_atom_site_fract_z
_atom_site_U_iso_or_equiv
_atom_site_adp_type
_atom_site_occupancy
_atom_site_site_symmetry_order
_atom_site_calc_flag
_atom_site_refinement_flags_posn
_atom_site_refinement_flags_adp
_atom_site_refinement_flags_occupancy
_atom_site_disorder_assembly
_atom_site_disorder_group
N1 N 0.62199(16) 0.83264(14) 0.62679(12) 0.0346(6) Uani 1 1 d . U . . .
N2 N 0.39912(15) 0.84056(13) 0.34771(11) 0.0307(6) Uani 1 1 d . U . . .
C1 C 0.6664(2) 0.84651(18) 0.68525(15) 0.0412(8) Uani 1 1 d . U . . .
H1A H 0.7227 0.8302 0.6854 0.049 Uiso 1 1 calc R . . . .
H1B H 0.6405 0.8222 0.7167 0.049 Uiso 1 1 calc R . . . .
C2 C 0.54041(19) 0.83136(16) 0.62279(14) 0.0324(7) Uani 1 1 d . U . . .
H2 H 0.5136 0.8317 0.6581 0.039 Uiso 1 1 calc R . . . .
C3 C 0.49578(19) 0.82961(15) 0.56942(14) 0.0302(6) Uani 1 1 d . U . . .
H3 H 0.4386 0.8275 0.5681 0.036 Uiso 1 1 calc R . . . .
C4 C 0.53357(18) 0.83096(15) 0.51577(14) 0.0297(6) Uani 1 1 d . U . . .
C5 C 0.61874(19) 0.83205(17) 0.52231(15) 0.0341(7) Uani 1 1 d . U . . .
H5 H 0.6475 0.8321 0.4879 0.041 Uiso 1 1 calc R . . . .
C6 C 0.66051(19) 0.83305(17) 0.57669(15) 0.0361(7) Uani 1 1 d . U . . .
H6 H 0.7178 0.8341 0.5796 0.043 Uiso 1 1 calc R . . . .
C7 C 0.48780(18) 0.83162(16) 0.45869(14) 0.0301(6) Uani 1 1 d . U . . .
C8 C 0.40182(18) 0.83055(16) 0.45213(14) 0.0297(6) Uani 1 1 d . U . . .
H8 H 0.3730 0.8268 0.4863 0.036 Uiso 1 1 calc R . . . .
C9 C 0.36068(18) 0.83479(15) 0.39829(13) 0.0301(6) Uani 1 1 d . U . . .
H9 H 0.3034 0.8338 0.3954 0.036 Uiso 1 1 calc R . . . .
C10 C 0.48113(19) 0.84026(16) 0.35200(14) 0.0320(7) Uani 1 1 d . U . . .
H10 H 0.5082 0.8436 0.3169 0.038 Uiso 1 1 calc R . . . .
C11 C 0.52526(18) 0.83527(16) 0.40511(14) 0.0312(7) Uani 1 1 d . U . . .
H11 H 0.5824 0.8342 0.4064 0.037 Uiso 1 1 calc R . . . .
C12 C 0.3534(2) 0.86165(18) 0.29173(14) 0.0359(7) Uani 1 1 d . U . . .
H12A H 0.2998 0.8396 0.2880 0.043 Uiso 1 1 calc R . . . .
H12B H 0.3826 0.8476 0.2576 0.043 Uiso 1 1 calc R . . . .
C13 C 0.34348(18) 0.93760(17) 0.29176(13) 0.0317(7) Uani 1 1 d . U . . .
C14 C 0.39419(18) 0.97943(18) 0.26235(13) 0.0327(7) Uani 1 1 d . U . . .
H14 H 0.4322 0.9601 0.2384 0.039 Uiso 1 1 calc R . . . .
C15 C 0.38922(18) 1.04959(18) 0.26797(13) 0.0341(7) Uani 1 1 d . U . . .
H15 H 0.4238 1.0779 0.2477 0.041 Uiso 1 1 calc R . . . .
C16 C 0.33413(18) 1.07833(17) 0.30298(13) 0.0326(7) Uani 1 1 d . U . . .
C17 C 0.28170(18) 1.03669(18) 0.33062(13) 0.0329(7) Uani 1 1 d . U . . .
H17 H 0.2425 1.0563 0.3534 0.039 Uiso 1 1 calc R . . . .
C18 C 0.28609(18) 0.96689(18) 0.32531(13) 0.0320(7) Uani 1 1 d . U . . .
H18 H 0.2500 0.9388 0.3445 0.038 Uiso 1 1 calc R . . . .
N4 N 0.60025(16) 0.66711(14) 0.63862(12) 0.0355(6) Uani 1 1 d . U . . .
N5 N 0.40329(16) 0.65876(14) 0.34923(12) 0.0353(6) Uani 1 1 d . U . . .
C33 C 0.6400(2) 0.65343(19) 0.69872(15) 0.0413(8) Uani 1 1 d . U . . .
H33A H 0.6084 0.6742 0.7290 0.050 Uiso 1 1 calc R . . . .
H33B H 0.6947 0.6735 0.7026 0.050 Uiso 1 1 calc R . . . .
C34 C 0.5184(2) 0.66752(16) 0.62979(15) 0.0345(7) Uani 1 1 d . U . . .
H34 H 0.4876 0.6676 0.6631 0.041 Uiso 1 1 calc R . . . .
C35 C 0.4795(2) 0.66787(16) 0.57441(14) 0.0334(7) Uani 1 1 d . U . . .
H35 H 0.4222 0.6691 0.5699 0.040 Uiso 1 1 calc R . . . .
C36 C 0.52275(19) 0.66641(15) 0.52298(14) 0.0314(7) Uani 1 1 d . U . . .
C37 C 0.60785(19) 0.66607(16) 0.53430(14) 0.0336(7) Uani 1 1 d . U . . .
H37 H 0.6404 0.6659 0.5019 0.040 Uiso 1 1 calc R . . . .
C38 C 0.6438(2) 0.66595(17) 0.59057(15) 0.0364(7) Uani 1 1 d . U . . .
H38 H 0.7010 0.6650 0.5965 0.044 Uiso 1 1 calc R . . . .
C39 C 0.48278(19) 0.66559(15) 0.46424(14) 0.0316(7) Uani 1 1 d . U . . .
C40 C 0.3973(2) 0.66450(16) 0.45343(15) 0.0345(7) Uani 1 1 d . U . . .
H40 H 0.3653 0.6664 0.4860 0.041 Uiso 1 1 calc R . . . .
C41 C 0.3606(2) 0.66076(16) 0.39775(14) 0.0354(7) Uani 1 1 d . U . . .
H41 H 0.3034 0.6595 0.3924 0.042 Uiso 1 1 calc R . . . .
C42 C 0.4853(2) 0.66092(16) 0.35757(15) 0.0347(7) Uani 1 1 d . U . . .
H42 H 0.5154 0.6599 0.3239 0.042 Uiso 1 1 calc R . . . .
C43 C 0.5256(2) 0.66446(16) 0.41266(14) 0.0332(7) Uani 1 1 d . U . . .
H43 H 0.5829 0.6662 0.4166 0.040 Uiso 1 1 calc R . . . .
C44 C 0.3629(2) 0.63958(18) 0.29056(14) 0.0385(7) Uani 1 1 d . U . . .
H44A H 0.3945 0.6566 0.2587 0.046 Uiso 1 1 calc R . . . .
H44B H 0.3085 0.6602 0.2853 0.046 Uiso 1 1 calc R . . . .
C45 C 0.35611(18) 0.56392(18) 0.28682(13) 0.0338(7) Uani 1 1 d . U . . .
C46 C 0.29933(18) 0.53000(19) 0.31791(13) 0.0352(7) Uani 1 1 d . U . . .
H46 H 0.2610 0.5551 0.3375 0.042 Uiso 1 1 calc R . . . .
C47 C 0.29893(18) 0.45972(18) 0.32019(13) 0.0349(7) Uani 1 1 d . U . . .
H47 H 0.2601 0.4371 0.3413 0.042 Uiso 1 1 calc R . . . .
C48 C 0.35473(18) 0.42197(18) 0.29190(13) 0.0335(7) Uani 1 1 d . U . . .
C49 C 0.40810(18) 0.45533(18) 0.25815(14) 0.0351(7) Uani 1 1 d . U . . .
H49 H 0.4443 0.4299 0.2367 0.042 Uiso 1 1 calc R . . . .
C50 C 0.40880(18) 0.52593(18) 0.25552(14) 0.0341(7) Uani 1 1 d . U . . .
H50 H 0.4454 0.5483 0.2323 0.041 Uiso 1 1 calc R . . . .
N3 N 0.63898(14) 1.00785(13) 0.39183(11) 0.0280(5) Uani 1 1 d . U . . .
C19 C 0.55866(17) 1.00923(16) 0.37570(14) 0.0294(6) Uani 1 1 d . U . . .
H19 H 0.5402 1.0123 0.3349 0.035 Uiso 1 1 calc R . . . .
C20 C 0.50381(17) 1.00631(15) 0.41673(13) 0.0280(6) Uani 1 1 d . U . . .
H20 H 0.4479 1.0068 0.4040 0.034 Uiso 1 1 calc R . . . .
C21 C 0.52858(17) 1.00250(14) 0.47791(13) 0.0255(6) Uani 1 1 d . U . . .
C22 C 0.61304(18) 1.00307(15) 0.49299(14) 0.0293(6) Uani 1 1 d . U . . .
H22 H 0.6334 1.0016 0.5335 0.035 Uiso 1 1 calc R . . . .
C23 C 0.66548(18) 1.00564(16) 0.45014(14) 0.0297(6) Uani 1 1 d . U . . .
H23 H 0.7218 1.0059 0.4614 0.036 Uiso 1 1 calc R . . . .
C24 C 0.69694(18) 1.00718(17) 0.34524(14) 0.0324(7) Uani 1 1 d . U . . .
H24A H 0.7524 1.0000 0.3638 0.039 Uiso 1 1 calc R . . . .
H24B H 0.6953 1.0513 0.3243 0.039 Uiso 1 1 calc R . . . .
C25 C 0.67456(17) 0.95098(17) 0.30180(14) 0.0324(7) Uani 1 1 d . U . . .
C26 C 0.68665(19) 0.88434(18) 0.31815(15) 0.0367(7) Uani 1 1 d . U . . .
H26 H 0.7128 0.8742 0.3561 0.044 Uiso 1 1 calc R . . . .
C27 C 0.6613(2) 0.83150(19) 0.28022(17) 0.0449(8) Uani 1 1 d . U . . .
C28 C 0.6242(2) 0.8480(2) 0.22505(17) 0.0475(9) Uani 1 1 d . U . . .
H28 H 0.6061 0.8124 0.1989 0.057 Uiso 1 1 calc R . . . .
C29 C 0.61234(19) 0.9146(2) 0.20639(16) 0.0435(8) Uani 1 1 d . U . . .
C30 C 0.63794(18) 0.96622(18) 0.24579(14) 0.0351(7) Uani 1 1 d . U . . .
H30 H 0.6303 1.0122 0.2342 0.042 Uiso 1 1 calc R . . . .
C31 C 0.6730(3) 0.7588(2) 0.2997(3) 0.0699(13) Uani 1 1 d . U . . .
H31A H 0.6858 0.7571 0.3428 0.105 Uiso 1 1 calc GR . . . .
H31B H 0.7175 0.7388 0.2801 0.105 Uiso 1 1 calc GR . . . .
H31C H 0.6235 0.7331 0.2889 0.105 Uiso 1 1 calc GR . . . .
C32 C 0.5724(2) 0.9313(3) 0.14594(17) 0.0608(11) Uani 1 1 d . U . . .
H32A H 0.5535 0.9783 0.1454 0.091 Uiso 1 1 calc GR . . . .
H32B H 0.5263 0.9009 0.1367 0.091 Uiso 1 1 calc GR . . . .
H32C H 0.6112 0.9254 0.1163 0.091 Uiso 1 1 calc GR . . . .
N6 N 0.63767(14) 0.49460(14) 0.39063(11) 0.0321(6) Uani 1 1 d . U . . .
C51 C 0.55792(17) 0.49661(16) 0.37499(14) 0.0300(7) Uani 1 1 d . U . . .
H51 H 0.5391 0.4967 0.3342 0.036 Uiso 1 1 calc R . . . .
C52 C 0.50356(17) 0.49860(15) 0.41640(13) 0.0282(6) Uani 1 1 d . U . . .
H52 H 0.4476 0.4998 0.4039 0.034 Uiso 1 1 calc R . . . .
C53 C 0.52871(17) 0.49883(15) 0.47760(13) 0.0262(6) Uani 1 1 d . U . . .
C54 C 0.61312(18) 0.49691(16) 0.49206(14) 0.0312(7) Uani 1 1 d . U . . .
H54 H 0.6339 0.4972 0.5325 0.037 Uiso 1 1 calc R . . . .
C55 C 0.66492(18) 0.49463(17) 0.44922(14) 0.0333(7) Uani 1 1 d . U . . .
H55 H 0.7213 0.4930 0.4602 0.040 Uiso 1 1 calc R . . . .
C56 C 0.69891(19) 0.4924(2) 0.34607(15) 0.0425(8) Uani 1 1 d . U . . .
H56A H 0.7312 0.4505 0.3520 0.051 Uiso 1 1 calc R . . . .
H56B H 0.7360 0.5315 0.3528 0.051 Uiso 1 1 calc R . . . .
C57 C 0.66089(18) 0.49446(19) 0.28304(14) 0.0354(7) Uani 1 1 d . U . . .
C58 C 0.63887(18) 0.43406(19) 0.25405(14) 0.0365(7) Uani 1 1 d . U . . .
H58 H 0.6491 0.3920 0.2737 0.044 Uiso 1 1 calc R . . . .
C59 C 0.60159(18) 0.43522(19) 0.19587(14) 0.0366(7) Uani 1 1 d . U . . .
C60 C 0.58813(19) 0.49765(19) 0.16894(15) 0.0384(7) Uani 1 1 d . U . . .
H60 H 0.5627 0.4990 0.1297 0.046 Uiso 1 1 calc R . . . .
C61 C 0.61018(19) 0.5581(2) 0.19666(15) 0.0390(7) Uani 1 1 d . U . . .
C62 C 0.64708(19) 0.55543(19) 0.25439(15) 0.0389(7) Uani 1 1 d . U . . .
H62 H 0.6629 0.5964 0.2742 0.047 Uiso 1 1 calc R . . . .
C63 C 0.5783(2) 0.3702(2) 0.16410(17) 0.0480(9) Uani 1 1 d . U . . .
H63A H 0.6249 0.3522 0.1457 0.072 Uiso 1 1 calc GR . . . .
H63B H 0.5342 0.3790 0.1335 0.072 Uiso 1 1 calc GR . . . .
H63C H 0.5607 0.3371 0.1925 0.072 Uiso 1 1 calc GR . . . .
C64 C 0.5953(3) 0.6246(2) 0.16542(19) 0.0585(10) Uani 1 1 d . U . . .
H64A H 0.5413 0.6410 0.1719 0.088 Uiso 1 1 calc GR . . . .
H64B H 0.5994 0.6184 0.1229 0.088 Uiso 1 1 calc GR . . . .
H64C H 0.6357 0.6577 0.1811 0.088 Uiso 1 1 calc GR . . . .
N4S N 0.7241(3) 0.3420(3) 0.4189(3) 0.115(2) Uani 1 1 d . U . . .
C7S C 0.7730(3) 0.3083(3) 0.4215(2) 0.0665(12) Uani 1 1 d . U . . .
C8S C 0.8548(6) 0.2824(5) 0.4448(4) 0.071(3) Uani 0.550(11) 1 d . U P A 1
H8SA H 0.8666 0.2404 0.4242 0.106 Uiso 0.550(11) 1 calc R . P A 1
H8SB H 0.8958 0.3165 0.4380 0.106 Uiso 0.550(11) 1 calc R . P A 1
H8SC H 0.8552 0.2735 0.4873 0.106 Uiso 0.550(11) 1 calc R . P A 1
C8T C 0.8076(6) 0.2433(5) 0.4006(5) 0.058(3) Uani 0.450(11) 1 d . U P A 2
H8TA H 0.8618 0.2367 0.4203 0.087 Uiso 0.450(11) 1 calc R . P A 2
H8TB H 0.7730 0.2053 0.4102 0.087 Uiso 0.450(11) 1 calc R . P A 2
H8TC H 0.8105 0.2453 0.3576 0.087 Uiso 0.450(11) 1 calc R . P A 2
P2 P 0.14579(5) 0.90674(5) 0.46306(4) 0.0412(2) Uani 1 1 d . U . . .
F7 F 0.20126(12) 0.96871(11) 0.44546(8) 0.0440(5) Uani 1 1 d . U . . .
F8 F 0.06752(12) 0.94546(12) 0.43567(10) 0.0548(6) Uani 1 1 d . U . . .
F9 F 0.13733(13) 0.94202(13) 0.52570(9) 0.0532(5) Uani 1 1 d . U . . .
F10 F 0.15586(14) 0.87195(13) 0.40059(11) 0.0607(6) Uani 1 1 d . U . . .
F11 F 0.09105(13) 0.84473(12) 0.48081(12) 0.0612(6) Uani 1 1 d . U . . .
F12 F 0.22509(14) 0.86855(14) 0.49088(12) 0.0664(7) Uani 1 1 d . U . . .
P1 P 0.38679(5) 0.75961(5) 0.14123(4) 0.0365(2) Uani 1 1 d . U . . .
F1 F 0.31009(11) 0.76501(11) 0.17944(9) 0.0459(5) Uani 1 1 d . U . . .
F2 F 0.44442(12) 0.75604(12) 0.20141(10) 0.0500(5) Uani 1 1 d . U . . .
F3 F 0.46206(13) 0.75412(13) 0.10332(10) 0.0573(6) Uani 1 1 d . U . . .
F4 F 0.39306(15) 0.83989(12) 0.14198(11) 0.0596(6) Uani 1 1 d . U . . .
F5 F 0.32749(13) 0.76162(14) 0.08192(10) 0.0595(6) Uani 1 1 d . U . . .
F6 F 0.37844(14) 0.67875(11) 0.14247(10) 0.0555(6) Uani 1 1 d . U . . .
P3 P 0.1298(2) 0.54014(17) 0.4484(2) 0.0386(7) Uani 0.5 1 d . U P B 1
F13 F 0.2046(3) 0.4911(3) 0.44259(19) 0.0528(11) Uani 0.5 1 d . U P B 1
F14 F 0.0726(6) 0.4765(6) 0.4512(5) 0.063(2) Uani 0.5 1 d . U P B 1
F15 F 0.1469(2) 0.5381(3) 0.51859(16) 0.0481(10) Uani 0.5 1 d . U P B 1
F16 F 0.0558(2) 0.5904(3) 0.4549(2) 0.0544(11) Uani 0.5 1 d . U P B 1
F17 F 0.1133(3) 0.5429(3) 0.37853(19) 0.0706(15) Uani 0.5 1 d . U P B 1
F18 F 0.1884(3) 0.6047(3) 0.4459(3) 0.0651(13) Uani 0.5 1 d . U P B 1
P4A P 0.40662(19) 0.83135(18) 0.77502(19) 0.0528(12) Uani 0.334(4) 1 d D U P C 2
F19A F 0.4921(4) 0.7959(4) 0.7658(4) 0.063(2) Uani 0.334(4) 1 d D U P C 2
F20A F 0.3237(4) 0.8688(4) 0.7827(4) 0.067(2) Uani 0.334(4) 1 d D U P C 2
F21A F 0.4006(6) 0.7893(4) 0.8341(4) 0.062(2) Uani 0.334(4) 1 d D U P C 2
F22A F 0.4537(4) 0.8892(4) 0.8134(4) 0.077(2) Uani 0.334(4) 1 d D U P C 2
F23A F 0.4169(8) 0.8757(7) 0.7164(5) 0.066(3) Uani 0.334(4) 1 d D U P C 2
F24A F 0.3618(6) 0.7714(6) 0.7369(4) 0.073(3) Uani 0.334(4) 1 d D U P C 2
P4 P 0.37885(10) 0.80474(10) 0.73457(8) 0.0394(5) Uani 0.666(4) 1 d D U P C 1
F19 F 0.4619(2) 0.76231(18) 0.73420(15) 0.0474(9) Uani 0.666(4) 1 d D U P C 1
F20 F 0.29785(19) 0.84790(18) 0.7346(2) 0.0572(11) Uani 0.666(4) 1 d D U P C 1
F21 F 0.3836(3) 0.7977(2) 0.80471(19) 0.0536(11) Uani 0.666(4) 1 d D U P C 1
F22 F 0.4314(4) 0.8729(3) 0.7396(3) 0.0655(16) Uani 0.666(4) 1 d D U P C 1
F23 F 0.3751(2) 0.8110(2) 0.66385(16) 0.0689(12) Uani 0.666(4) 1 d D U P C 1
F24 F 0.3283(2) 0.73626(19) 0.72776(17) 0.0560(10) Uani 0.666(4) 1 d D U P C 1
N3S N 0.7409(2) 0.6437(2) 0.42440(19) 0.0705(11) Uani 1 1 d . U . . .
C5S C 0.8042(3) 0.6607(3) 0.4375(2) 0.0675(13) Uani 1 1 d D U . . .
C6S C 0.8855(6) 0.6606(10) 0.4655(6) 0.062(4) Uani 0.44(2) 1 d D U P D 1
H6SA H 0.9135 0.7017 0.4544 0.092 Uiso 0.44(2) 1 calc R . P D 1
H6SB H 0.8841 0.6593 0.5087 0.092 Uiso 0.44(2) 1 calc R . P D 1
H6SC H 0.9142 0.6206 0.4526 0.092 Uiso 0.44(2) 1 calc R . P D 1
N2S N 0.7877(2) 0.8682(2) 0.46331(17) 0.0679(10) Uani 1 1 d . U . . .
C3S C 0.8466(2) 0.8811(2) 0.49025(18) 0.0508(9) Uani 1 1 d . U . . .
C4S C 0.9214(2) 0.8977(2) 0.52454(19) 0.0539(10) Uani 1 1 d . U . . .
H4SA H 0.9531 0.9282 0.5016 0.081 Uiso 1 1 calc GR . . . .
H4SB H 0.9521 0.8561 0.5339 0.081 Uiso 1 1 calc GR . . . .
H4SC H 0.9097 0.9201 0.5614 0.081 Uiso 1 1 calc GR . . . .
N1S N 0.19874(19) 0.73965(17) 0.31794(14) 0.0453(7) Uani 1 1 d . U . . .
C1S C 0.1444(2) 0.73151(19) 0.34518(18) 0.0451(8) Uani 1 1 d . U . . .
C2S C 0.0754(3) 0.7214(3) 0.3781(3) 0.0883(18) Uani 1 1 d . U . . .
H2SA H 0.0388 0.6886 0.3573 0.132 Uiso 1 1 calc GR . . . .
H2SB H 0.0473 0.7646 0.3818 0.132 Uiso 1 1 calc GR . . . .
H2SC H 0.0932 0.7040 0.4176 0.132 Uiso 1 1 calc GR . . . .
N5S N 0.1828(9) 0.5498(10) 0.4292(6) 0.129(5) Uani 0.5 1 d . U P E -2
C9S C 0.1403(12) 0.5141(11) 0.4473(10) 0.074(6) Uani 0.5 1 d . U P E -2
C10S C 0.0807(17) 0.4728(16) 0.4714(10) 0.105(10) Uani 0.5 1 d . U P E -2
H10A H 0.0460 0.4521 0.4391 0.158 Uiso 0.5 1 calc R . P E -2
H10B H 0.0478 0.5009 0.4956 0.158 Uiso 0.5 1 calc R . P E -2
H10C H 0.1073 0.4371 0.4961 0.158 Uiso 0.5 1 calc R . P E -2
C6T C 0.8829(5) 0.7013(8) 0.4448(5) 0.062(3) Uani 0.56(2) 1 d D U P D 2
H6TA H 0.9234 0.6760 0.4700 0.093 Uiso 0.56(2) 1 calc R . P D 2
H6TB H 0.9027 0.7087 0.4059 0.093 Uiso 0.56(2) 1 calc R . P D 2
H6TC H 0.8731 0.7452 0.4632 0.093 Uiso 0.56(2) 1 calc R . P D 2

loop_
_atom_site_aniso_label
_atom_site_aniso_U_11
_atom_site_aniso_U_22
_atom_site_aniso_U_33
_atom_site_aniso_U_23
_atom_site_aniso_U_13
_atom_site_aniso_U_12
N1 0.0381(14) 0.0293(14) 0.0344(14) 0.0049(11) -0.0073(11) 0.0044(11)
N2 0.0315(13) 0.0296(14) 0.0301(13) -0.0051(10) -0.0026(10) -0.0029(11)
C1 0.0455(19) 0.041(2) 0.0348(17) 0.0066(14) -0.0102(14) 0.0061(16)
C2 0.0366(16) 0.0262(16) 0.0337(16) 0.0024(12) -0.0006(13) 0.0018(13)
C3 0.0326(15) 0.0230(15) 0.0344(15) 0.0007(12) -0.0001(12) 0.0012(12)
C4 0.0315(15) 0.0225(15) 0.0348(15) 0.0009(12) 0.0018(12) 0.0025(12)
C5 0.0315(15) 0.0325(17) 0.0376(16) 0.0005(13) 0.0000(13) 0.0005(13)
C6 0.0311(16) 0.0331(18) 0.0427(17) 0.0024(14) -0.0042(13) 0.0056(13)
C7 0.0295(15) 0.0244(15) 0.0357(15) -0.0017(12) -0.0004(12) 0.0010(12)
C8 0.0303(15) 0.0272(15) 0.0318(15) 0.0022(12) 0.0041(12) 0.0003(12)
C9 0.0291(15) 0.0267(16) 0.0343(15) -0.0036(12) 0.0020(12) -0.0028(12)
C10 0.0329(15) 0.0306(17) 0.0329(15) -0.0040(13) 0.0054(12) -0.0008(13)
C11 0.0265(15) 0.0314(17) 0.0358(16) -0.0017(13) 0.0031(12) 0.0003(12)
C12 0.0360(16) 0.0422(18) 0.0282(15) -0.0065(13) -0.0044(13) -0.0049(14)
C13 0.0283(14) 0.0422(17) 0.0225(14) -0.0009(12) -0.0084(12) -0.0047(13)
C14 0.0247(14) 0.0490(19) 0.0234(14) 0.0002(13) -0.0036(12) -0.0018(13)
C15 0.0269(15) 0.0458(19) 0.0280(15) 0.0050(13) -0.0066(12) -0.0044(13)
C16 0.0290(15) 0.0416(18) 0.0243(14) 0.0046(13) -0.0133(12) 0.0022(13)
C17 0.0268(15) 0.0447(18) 0.0260(14) 0.0021(13) -0.0040(12) 0.0030(13)
C18 0.0253(14) 0.0469(18) 0.0227(14) 0.0010(13) -0.0051(11) -0.0056(13)
N4 0.0405(14) 0.0298(14) 0.0346(14) -0.0036(11) -0.0049(11) -0.0052(12)
N5 0.0377(14) 0.0311(15) 0.0353(14) 0.0059(11) -0.0063(11) 0.0038(11)
C33 0.0453(19) 0.043(2) 0.0328(17) -0.0044(14) -0.0108(14) -0.0095(16)
C34 0.0393(17) 0.0265(16) 0.0371(16) -0.0044(13) -0.0001(13) 0.0019(13)
C35 0.0365(16) 0.0244(16) 0.0382(16) -0.0025(12) -0.0033(13) 0.0017(13)
C36 0.0354(15) 0.0188(15) 0.0386(16) -0.0027(12) -0.0037(12) 0.0000(12)
C37 0.0348(16) 0.0287(16) 0.0364(16) -0.0002(13) -0.0018(13) -0.0033(13)
C38 0.0368(17) 0.0295(17) 0.0417(17) 0.0010(13) -0.0034(13) -0.0069(14)
C39 0.0365(16) 0.0197(15) 0.0376(16) 0.0004(12) -0.0028(12) 0.0019(12)
C40 0.0377(16) 0.0273(16) 0.0377(16) -0.0008(13) -0.0007(13) 0.0038(13)
C41 0.0367(16) 0.0294(17) 0.0389(17) 0.0046(13) -0.0036(13) 0.0057(13)
C42 0.0384(16) 0.0280(17) 0.0370(16) 0.0054(13) 0.0000(13) 0.0006(13)
C43 0.0354(16) 0.0259(16) 0.0378(16) 0.0019(13) -0.0006(13) -0.0006(13)
C44 0.0398(17) 0.0429(18) 0.0307(16) 0.0082(13) -0.0082(13) 0.0054(15)
C45 0.0289(15) 0.0455(18) 0.0246(14) 0.0031(13) -0.0106(12) 0.0034(13)
C46 0.0285(15) 0.0517(19) 0.0237(14) 0.0023(13) -0.0072(12) 0.0057(14)
C47 0.0256(15) 0.050(2) 0.0269(15) 0.0014(13) -0.0075(12) -0.0041(13)
C48 0.0289(15) 0.0442(19) 0.0251(14) -0.0024(13) -0.0107(12) -0.0028(13)
C49 0.0245(14) 0.0480(19) 0.0314(16) -0.0025(14) -0.0056(12) 0.0023(13)
C50 0.0248(14) 0.0473(19) 0.0284(15) 0.0037(13) -0.0070(12) -0.0001(13)
N3 0.0206(11) 0.0304(14) 0.0324(13) -0.0005(10) -0.0004(10) -0.0021(10)
C19 0.0247(14) 0.0307(16) 0.0317(15) 0.0000(12) -0.0039(12) -0.0005(12)
C20 0.0207(13) 0.0301(16) 0.0322(15) 0.0013(12) -0.0036(11) 0.0002(12)
C21 0.0239(13) 0.0198(14) 0.0319(15) 0.0004(11) -0.0025(11) 0.0007(11)
C22 0.0261(14) 0.0300(16) 0.0309(15) 0.0000(12) -0.0027(12) 0.0007(12)
C23 0.0236(14) 0.0317(17) 0.0329(15) -0.0022(12) -0.0031(11) -0.0003(12)
C24 0.0245(14) 0.0379(18) 0.0351(16) -0.0008(13) 0.0041(12) -0.0043(13)
C25 0.0212(14) 0.0403(17) 0.0367(16) -0.0024(13) 0.0077(12) -0.0023(12)
C26 0.0305(16) 0.0393(17) 0.0418(17) 0.0014(14) 0.0121(13) 0.0030(13)
C27 0.0419(19) 0.0405(19) 0.055(2) -0.0075(16) 0.0214(16) -0.0038(15)
C28 0.0406(19) 0.052(2) 0.052(2) -0.0185(16) 0.0174(15) -0.0098(16)
C29 0.0271(16) 0.061(2) 0.0426(18) -0.0131(16) 0.0075(13) -0.0042(15)
C30 0.0288(15) 0.0417(18) 0.0356(16) -0.0009(13) 0.0072(12) 0.0006(13)
C31 0.086(3) 0.037(2) 0.093(3) -0.008(2) 0.038(3) -0.001(2)
C32 0.046(2) 0.092(3) 0.043(2) -0.013(2) -0.0020(17) -0.005(2)
N6 0.0223(12) 0.0413(16) 0.0319(13) -0.0029(11) -0.0029(10) 0.0030(11)
C51 0.0238(14) 0.0345(17) 0.0303(15) -0.0014(13) -0.0057(11) 0.0023(12)
C52 0.0236(14) 0.0288(16) 0.0312(15) 0.0017(12) -0.0030(11) 0.0019(12)
C53 0.0249(14) 0.0221(15) 0.0303(15) 0.0009(11) -0.0044(11) -0.0011(11)
C54 0.0271(14) 0.0334(17) 0.0315(15) 0.0017(13) -0.0070(12) 0.0024(13)
C55 0.0229(14) 0.0404(19) 0.0352(16) 0.0015(13) -0.0051(12) 0.0005(13)
C56 0.0262(15) 0.064(2) 0.0365(17) -0.0036(16) -0.0002(13) 0.0046(15)
C57 0.0210(14) 0.0496(19) 0.0350(16) -0.0017(14) 0.0002(12) 0.0022(13)
C58 0.0258(15) 0.049(2) 0.0353(16) 0.0015(14) 0.0043(12) 0.0018(14)
C59 0.0248(15) 0.0495(19) 0.0357(16) -0.0048(14) 0.0042(12) 0.0030(13)
C60 0.0278(15) 0.053(2) 0.0343(16) 0.0000(14) 0.0044(13) 0.0074(14)
C61 0.0316(16) 0.049(2) 0.0364(17) -0.0012(14) 0.0032(13) 0.0063(14)
C62 0.0296(16) 0.0464(19) 0.0410(17) -0.0069(14) 0.0048(13) 0.0026(14)
C63 0.050(2) 0.051(2) 0.043(2) -0.0062(16) 0.0041(16) -0.0033(17)
C64 0.070(3) 0.051(2) 0.053(2) 0.0010(18) -0.002(2) 0.014(2)
N4S 0.078(3) 0.087(4) 0.186(6) 0.014(4) 0.047(3) 0.022(3)
C7S 0.068(3) 0.065(3) 0.071(3) 0.012(2) 0.031(2) 0.014(2)
C8S 0.076(5) 0.063(6) 0.075(6) 0.009(4) 0.018(4) 0.018(4)
C8T 0.054(6) 0.056(5) 0.065(6) 0.019(4) 0.017(4) 0.019(4)
P2 0.0341(4) 0.0462(5) 0.0441(5) 0.0024(4) 0.0090(4) -0.0014(4)
F7 0.0438(11) 0.0517(12) 0.0367(10) -0.0026(9) 0.0044(8) -0.0120(9)
F8 0.0411(11) 0.0594(14) 0.0621(13) 0.0040(11) -0.0050(10) -0.0030(10)
F9 0.0506(12) 0.0701(15) 0.0405(11) 0.0023(10) 0.0130(9) -0.0006(11)
F10 0.0644(14) 0.0591(14) 0.0623(14) -0.0174(11) 0.0252(11) -0.0194(11)
F11 0.0519(12) 0.0512(14) 0.0848(17) 0.0046(12) 0.0293(12) -0.0055(10)
F12 0.0468(12) 0.0710(16) 0.0828(17) 0.0208(13) 0.0138(11) 0.0152(11)
P1 0.0300(4) 0.0411(5) 0.0389(5) -0.0089(4) 0.0057(3) -0.0066(4)
F1 0.0341(10) 0.0573(13) 0.0473(11) -0.0139(10) 0.0088(8) -0.0052(9)
F2 0.0361(10) 0.0625(14) 0.0503(12) -0.0089(10) -0.0025(9) -0.0021(9)
F3 0.0454(12) 0.0689(15) 0.0607(14) -0.0144(11) 0.0217(10) -0.0119(11)
F4 0.0702(14) 0.0440(13) 0.0664(14) -0.0021(11) 0.0166(12) -0.0083(11)
F5 0.0484(12) 0.0894(18) 0.0398(11) -0.0066(11) -0.0011(9) -0.0078(12)
F6 0.0665(14) 0.0434(12) 0.0591(13) -0.0159(10) 0.0194(11) -0.0091(10)
P3 0.0231(12) 0.0643(17) 0.0279(11) 0.0014(13) -0.0002(8) 0.0039(13)
F13 0.035(2) 0.082(3) 0.040(2) -0.016(2) -0.0018(17) 0.017(2)
F14 0.049(3) 0.069(4) 0.068(6) -0.020(3) 0.000(3) -0.013(3)
F15 0.0310(19) 0.082(3) 0.0304(18) -0.0059(18) -0.0012(15) 0.0104(19)
F16 0.0345(19) 0.072(3) 0.058(2) 0.018(2) 0.0111(17) 0.0094(19)
F17 0.053(3) 0.126(5) 0.032(2) 0.005(2) -0.0027(18) 0.010(3)
F18 0.046(2) 0.072(3) 0.079(3) -0.002(3) 0.016(2) -0.010(2)
P4A 0.0419(17) 0.050(2) 0.067(3) 0.015(2) 0.0121(16) 0.0068(15)
F19A 0.053(4) 0.063(5) 0.075(5) 0.028(4) 0.016(3) 0.017(3)
F20A 0.041(3) 0.064(4) 0.099(6) 0.021(4) 0.023(4) 0.005(3)
F21A 0.073(5) 0.049(4) 0.065(5) 0.005(4) 0.020(4) 0.007(4)
F22A 0.062(4) 0.063(4) 0.105(6) 0.010(4) 0.009(4) 0.003(3)
F23A 0.050(6) 0.062(5) 0.088(6) 0.031(5) 0.023(5) 0.021(4)
F24A 0.071(6) 0.071(6) 0.079(5) 0.009(5) 0.012(4) 0.001(5)
P4 0.0362(9) 0.0366(10) 0.0473(10) 0.0084(8) 0.0137(7) 0.0056(7)
F19 0.0478(18) 0.051(2) 0.0449(18) 0.0058(15) 0.0154(14) 0.0126(15)
F20 0.0402(17) 0.0459(19) 0.089(3) 0.0234(19) 0.0254(18) 0.0074(14)
F21 0.054(2) 0.063(3) 0.047(2) -0.002(2) 0.020(2) 0.0052(19)
F22 0.050(3) 0.043(3) 0.107(4) 0.010(3) 0.028(3) -0.003(2)
F23 0.0478(19) 0.107(3) 0.053(2) 0.0266(19) 0.0132(15) 0.0100(19)
F24 0.059(2) 0.045(2) 0.066(2) -0.0028(16) 0.0135(17) -0.0068(17)
N3S 0.057(2) 0.085(3) 0.072(2) 0.008(2) 0.0165(19) -0.007(2)
C5S 0.048(2) 0.101(4) 0.055(2) -0.011(2) 0.0137(19) 0.005(2)
C6S 0.049(5) 0.070(10) 0.066(7) 0.006(7) 0.009(4) -0.002(5)
N2S 0.052(2) 0.092(3) 0.061(2) 0.001(2) 0.0104(17) 0.0063(19)
C3S 0.042(2) 0.061(3) 0.052(2) 0.0126(18) 0.0179(17) 0.0102(18)
C4S 0.045(2) 0.057(3) 0.061(2) 0.0190(19) 0.0123(17) 0.0064(18)
N1S 0.0428(17) 0.0498(19) 0.0419(16) -0.0037(14) -0.0040(13) 0.0018(14)
C1S 0.0442(19) 0.037(2) 0.053(2) -0.0061(16) -0.0040(17) -0.0039(16)
C2S 0.081(3) 0.059(3) 0.132(5) -0.026(3) 0.050(3) -0.024(3)
N5S 0.121(10) 0.166(13) 0.109(10) -0.015(9) 0.066(9) -0.033(9)
C9S 0.044(9) 0.131(13) 0.047(7) 0.004(10) 0.003(5) 0.001(9)
C10S 0.108(16) 0.138(14) 0.078(16) -0.029(11) 0.049(14) -0.033(12)
C6T 0.048(4) 0.078(8) 0.060(6) -0.009(6) 0.005(3) 0.007(4)

loop_
_atom_type_symbol
_atom_type_description
_atom_type_scat_dispersion_real
_atom_type_scat_dispersion_imag
_atom_type_scat_source
C C 0.0181 0.0091 'International Tables Vol C Tables 4.2.6.8 and 6.1.1.4'
H H 0.0000 0.0000 'International Tables Vol C Tables 4.2.6.8 and 6.1.1.4'
F F 0.0727 0.0534 'International Tables Vol C Tables 4.2.6.8 and 6.1.1.4'
N N 0.0311 0.0180 'International Tables Vol C Tables 4.2.6.8 and 6.1.1.4'
P P 0.2955 0.4335 'International Tables Vol C Tables 4.2.6.8 and 6.1.1.4'

loop_
_geom_angle_atom_site_label_1
_geom_angle_atom_site_label_2
_geom_angle_atom_site_label_3
_geom_angle
_geom_angle_site_symmetry_1
_geom_angle_site_symmetry_3
C2 N1 C1 118.7(3) . .
C6 N1 C1 120.8(3) . .
C6 N1 C2 119.5(3) . .
C9 N2 C12 119.9(3) . .
C10 N2 C9 118.8(3) . .
C10 N2 C12 119.9(3) . .
N1 C1 H1A 109.8 . .
N1 C1 H1B 109.8 . .
N1 C1 C16 109.2(3) . 3_676
H1A C1 H1B 108.3 . .
C16 C1 H1A 109.8 3_676 .
C16 C1 H1B 109.8 3_676 .
N1 C2 H2 119.2 . .
N1 C2 C3 121.6(3) . .
C3 C2 H2 119.2 . .
C2 C3 H3 119.6 . .
C2 C3 C4 120.8(3) . .
C4 C3 H3 119.6 . .
C3 C4 C7 122.0(3) . .
C5 C4 C3 115.4(3) . .
C5 C4 C7 122.6(3) . .
C4 C5 H5 119.3 . .
C6 C5 C4 121.5(3) . .
C6 C5 H5 119.3 . .
N1 C6 C5 121.2(3) . .
N1 C6 H6 119.4 . .
C5 C6 H6 119.4 . .
C8 C7 C4 122.6(3) . .
C11 C7 C4 122.2(3) . .
C11 C7 C8 115.3(3) . .
C7 C8 H8 119.4 . .
C9 C8 C7 121.2(3) . .
C9 C8 H8 119.4 . .
N2 C9 H9 119.1 . .
C8 C9 N2 121.8(3) . .
C8 C9 H9 119.1 . .
N2 C10 H10 119.2 . .
C11 C10 N2 121.6(3) . .
C11 C10 H10 119.2 . .
C7 C11 H11 119.3 . .
C10 C11 C7 121.3(3) . .
C10 C11 H11 119.3 . .
N2 C12 H12A 109.9 . .
N2 C12 H12B 109.9 . .
N2 C12 C13 109.1(2) . .
H12A C12 H12B 108.3 . .
C13 C12 H12A 109.9 . .
C13 C12 H12B 109.9 . .
C14 C13 C12 121.2(3) . .
C14 C13 C18 119.3(3) . .
C18 C13 C12 119.4(3) . .
C13 C14 H14 120.0 . .
C13 C14 C15 120.1(3) . .
C15 C14 H14 120.0 . .
C14 C15 H15 119.8 . .
C16 C15 C14 120.4(3) . .
C16 C15 H15 119.8 . .
C15 C16 C1 121.2(3) . 3_676
C15 C16 C17 119.4(3) . .
C17 C16 C1 119.2(3) . 3_676
C16 C17 H17 119.7 . .
C18 C17 C16 120.6(3) . .
C18 C17 H17 119.7 . .
C13 C18 H18 119.9 . .
C17 C18 C13 120.1(3) . .
C17 C18 H18 119.9 . .
C34 N4 C33 119.6(3) . .
C34 N4 C38 118.8(3) . .
C38 N4 C33 120.4(3) . .
C41 N5 C44 120.2(3) . .
C42 N5 C41 118.4(3) . .
C42 N5 C44 120.0(3) . .
N4 C33 H33A 109.9 . .
N4 C33 H33B 109.9 . .
N4 C33 C48 109.0(3) . 3_666
H33A C33 H33B 108.3 . .
C48 C33 H33A 109.9 3_666 .
C48 C33 H33B 109.9 3_666 .
N4 C34 H34 119.2 . .
N4 C34 C35 121.6(3) . .
C35 C34 H34 119.2 . .
C34 C35 H35 119.3 . .
C34 C35 C36 121.4(3) . .
C36 C35 H35 119.3 . .
C35 C36 C39 122.2(3) . .
C37 C36 C35 115.0(3) . .
C37 C36 C39 122.8(3) . .
C36 C37 H37 119.4 . .
C38 C37 C36 121.3(3) . .
C38 C37 H37 119.4 . .
N4 C38 H38 119.0 . .
C37 C38 N4 121.9(3) . .
C37 C38 H38 119.0 . .
C40 C39 C36 122.3(3) . .
C40 C39 C43 115.2(3) . .
C43 C39 C36 122.5(3) . .
C39 C40 H40 119.2 . .
C41 C40 C39 121.5(3) . .
C41 C40 H40 119.2 . .
N5 C41 H41 119.0 . .
C40 C41 N5 121.9(3) . .
C40 C41 H41 119.0 . .
N5 C42 H42 118.9 . .
N5 C42 C43 122.2(3) . .
C43 C42 H42 118.9 . .
C39 C43 H43 119.7 . .
C42 C43 C39 120.7(3) . .
C42 C43 H43 119.7 . .
N5 C44 H44A 109.8 . .
N5 C44 H44B 109.8 . .
N5 C44 C45 109.3(3) . .
H44A C44 H44B 108.3 . .
C45 C44 H44A 109.8 . .
C45 C44 H44B 109.8 . .
C46 C45 C44 119.9(3) . .
C50 C45 C44 121.1(3) . .
C50 C45 C46 118.9(3) . .
C45 C46 H46 119.9 . .
C47 C46 C45 120.2(3) . .
C47 C46 H46 119.9 . .
C46 C47 H47 119.6 . .
C46 C47 C48 120.8(3) . .
C48 C47 H47 119.6 . .
C47 C48 C33 119.8(3) . 3_666
C49 C48 C33 120.9(3) . 3_666
C49 C48 C47 119.1(3) . .
C48 C49 H49 119.8 . .
C48 C49 C50 120.3(3) . .
C50 C49 H49 119.8 . .
C45 C50 H50 119.8 . .
C49 C50 C45 120.5(3) . .
C49 C50 H50 119.8 . .
C19 N3 C23 119.4(3) . .
C19 N3 C24 119.6(2) . .
C23 N3 C24 121.0(2) . .
N3 C19 H19 119.3 . .
N3 C19 C20 121.4(3) . .
C20 C19 H19 119.3 . .
C19 C20 H20 119.4 . .
C19 C20 C21 121.2(3) . .
C21 C20 H20 119.4 . .
C20 C21 C21 122.1(3) . 3_676
C20 C21 C22 115.6(3) . .
C22 C21 C21 122.3(3) . 3_676
C21 C22 H22 119.6 . .
C23 C22 C21 120.9(3) . .
C23 C22 H22 119.6 . .
N3 C23 C22 121.5(3) . .
N3 C23 H23 119.3 . .
C22 C23 H23 119.3 . .
N3 C24 H24A 109.8 . .
N3 C24 H24B 109.8 . .
N3 C24 C25 109.3(2) . .
H24A C24 H24B 108.3 . .
C25 C24 H24A 109.8 . .
C25 C24 H24B 109.8 . .
C26 C25 C24 120.4(3) . .
C26 C25 C30 119.6(3) . .
C30 C25 C24 120.0(3) . .
C25 C26 H26 119.3 . .
C25 C26 C27 121.3(3) . .
C27 C26 H26 119.3 . .
C26 C27 C31 120.5(4) . .
C28 C27 C26 117.9(4) . .
C28 C27 C31 121.6(4) . .
C27 C28 H28 118.7 . .
C27 C28 C29 122.6(3) . .
C29 C28 H28 118.7 . .
C28 C29 C30 117.9(3) . .
C28 C29 C32 121.6(4) . .
C30 C29 C32 120.5(4) . .
C25 C30 C29 120.6(3) . .
C25 C30 H30 119.7 . .
C29 C30 H30 119.7 . .
C27 C31 H31A 109.5 . .
C27 C31 H31B 109.5 . .
C27 C31 H31C 109.5 . .
H31A C31 H31B 109.5 . .
H31A C31 H31C 109.5 . .
H31B C31 H31C 109.5 . .
C29 C32 H32A 109.5 . .
C29 C32 H32B 109.5 . .
C29 C32 H32C 109.5 . .
H32A C32 H32B 109.5 . .
H32A C32 H32C 109.5 . .
H32B C32 H32C 109.5 . .
C51 N6 C55 119.4(3) . .
C51 N6 C56 122.6(3) . .
C55 N6 C56 118.0(2) . .
N6 C51 H51 119.3 . .
N6 C51 C52 121.4(3) . .
C52 C51 H51 119.3 . .
C51 C52 H52 119.3 . .
C51 C52 C53 121.3(3) . .
C53 C52 H52 119.3 . .
C52 C53 C53 122.0(3) . 3_666
C52 C53 C54 115.4(3) . .
C54 C53 C53 122.7(3) . 3_666
C53 C54 H54 119.4 . .
C55 C54 C53 121.2(3) . .
C55 C54 H54 119.4 . .
N6 C55 H55 119.3 . .
C54 C55 N6 121.3(3) . .
C54 C55 H55 119.3 . .
N6 C56 H56A 109.1 . .
N6 C56 H56B 109.1 . .
N6 C56 C57 112.6(2) . .
H56A C56 H56B 107.8 . .
C57 C56 H56A 109.1 . .
C57 C56 H56B 109.1 . .
C58 C57 C56 119.6(3) . .
C62 C57 C56 120.5(3) . .
C62 C57 C58 119.9(3) . .
C57 C58 H58 119.9 . .
C57 C58 C59 120.2(3) . .
C59 C58 H58 119.9 . .
C58 C59 C63 120.5(3) . .
C60 C59 C58 117.9(3) . .
C60 C59 C63 121.5(3) . .
C59 C60 H60 118.6 . .
C61 C60 C59 122.8(3) . .
C61 C60 H60 118.6 . .
C60 C61 C62 118.0(3) . .
C60 C61 C64 120.9(3) . .
C62 C61 C64 121.1(4) . .
C57 C62 C61 121.1(3) . .
C57 C62 H62 119.5 . .
C61 C62 H62 119.5 . .
C59 C63 H63A 109.5 . .
C59 C63 H63B 109.5 . .
C59 C63 H63C 109.5 . .
H63A C63 H63B 109.5 . .
H63A C63 H63C 109.5 . .
H63B C63 H63C 109.5 . .
C61 C64 H64A 109.5 . .
C61 C64 H64B 109.5 . .
C61 C64 H64C 109.5 . .
H64A C64 H64B 109.5 . .
H64A C64 H64C 109.5 . .
H64B C64 H64C 109.5 . .
N4S C7S C8S 155.2(8) . .
N4S C7S C8T 147.5(8) . .
C7S C8S H8SA 109.5 . .
C7S C8S H8SB 109.5 . .
C7S C8S H8SC 109.5 . .
H8SA C8S H8SB 109.5 . .
H8SA C8S H8SC 109.5 . .
H8SB C8S H8SC 109.5 . .
C7S C8T H8TA 109.5 . .
C7S C8T H8TB 109.5 . .
C7S C8T H8TC 109.5 . .
H8TA C8T H8TB 109.5 . .
H8TA C8T H8TC 109.5 . .
H8TB C8T H8TC 109.5 . .
F8 P2 F7 90.38(12) . .
F8 P2 F9 90.18(13) . .
F8 P2 F10 90.46(14) . .
F8 P2 F11 90.01(13) . .
F8 P2 F12 179.35(16) . .
F9 P2 F7 89.29(12) . .
F9 P2 F12 89.45(14) . .
F10 P2 F7 89.92(12) . .
F10 P2 F9 178.99(13) . .
F10 P2 F11 90.09(13) . .
F10 P2 F12 89.91(15) . .
F11 P2 F7 179.61(15) . .
F11 P2 F9 90.70(13) . .
F11 P2 F12 90.53(14) . .
F12 P2 F7 89.08(13) . .
F2 P1 F1 89.33(11) . .
F2 P1 F6 89.28(13) . .
F3 P1 F1 179.70(14) . .
F3 P1 F2 90.93(12) . .
F3 P1 F4 91.12(13) . .
F3 P1 F5 90.27(13) . .
F3 P1 F6 90.90(13) . .
F4 P1 F1 89.01(12) . .
F4 P1 F2 90.06(13) . .
F4 P1 F5 91.10(14) . .
F4 P1 F6 177.89(13) . .
F5 P1 F1 89.47(12) . .
F5 P1 F2 178.31(14) . .
F5 P1 F6 89.51(14) . .
F6 P1 F1 88.98(12) . .
F13 P3 F15 89.8(3) . .
F13 P3 F16 178.9(4) . .
F13 P3 F18 89.9(3) . .
F14 P3 F13 89.9(5) . .
F14 P3 F15 89.7(4) . .
F14 P3 F16 90.9(5) . .
F14 P3 F17 90.9(5) . .
F14 P3 F18 179.6(6) . .
F15 P3 F16 89.6(3) . .
F15 P3 F18 90.0(3) . .
F16 P3 F18 89.3(3) . .
F17 P3 F13 90.3(3) . .
F17 P3 F15 179.4(4) . .
F17 P3 F16 90.3(3) . .
F17 P3 F18 89.4(3) . .
F20A P4A F19A 177.7(5) . .
F20A P4A F22A 89.8(5) . .
F20A P4A F23A 89.8(6) . .
F20A P4A F24A 92.0(5) . .
F21A P4A F19A 90.3(4) . .
F21A P4A F20A 91.6(5) . .
F21A P4A F22A 88.8(5) . .
F21A P4A F23A 177.1(7) . .
F21A P4A F24A 90.4(5) . .
F22A P4A F19A 89.1(5) . .
F22A P4A F23A 88.7(6) . .
F22A P4A F24A 178.1(5) . .
F23A P4A F19A 88.2(6) . .
F24A P4A F19A 89.1(5) . .
F24A P4A F23A 92.0(7) . .
F20 P4 F19 178.9(2) . .
F20 P4 F22 90.5(3) . .
F20 P4 F23 90.2(2) . .
F21 P4 F19 89.7(2) . .
F21 P4 F20 90.7(2) . .
F21 P4 F22 91.4(3) . .
F21 P4 F23 179.2(3) . .
F21 P4 F24 90.1(2) . .
F22 P4 F19 88.5(3) . .
F22 P4 F23 88.8(3) . .
F23 P4 F19 89.49(19) . .
F24 P4 F19 90.3(2) . .
F24 P4 F20 90.8(2) . .
F24 P4 F22 178.1(3) . .
F24 P4 F23 89.7(2) . .
N3S C5S C6S 159.8(10) . .
N3S C5S C6T 163.9(8) . .
C5S C6S H6SA 109.5 . .
C5S C6S H6SB 109.5 . .
C5S C6S H6SC 109.5 . .
H6SA C6S H6SB 109.5 . .
H6SA C6S H6SC 109.5 . .
H6SB C6S H6SC 109.5 . .
N2S C3S C4S 179.7(5) . .
C3S C4S H4SA 109.5 . .
C3S C4S H4SB 109.5 . .
C3S C4S H4SC 109.5 . .
H4SA C4S H4SB 109.5 . .
H4SA C4S H4SC 109.5 . .
H4SB C4S H4SC 109.5 . .
N1S C1S C2S 178.8(5) . .
C1S C2S H2SA 109.5 . .
C1S C2S H2SB 109.5 . .
C1S C2S H2SC 109.5 . .
H2SA C2S H2SB 109.5 . .
H2SA C2S H2SC 109.5 . .
H2SB C2S H2SC 109.5 . .
N5S C9S C10S 175(3) . .
C9S C10S H10A 109.5 . .
C9S C10S H10B 109.5 . .
C9S C10S H10C 109.5 . .
H10A C10S H10B 109.5 . .
H10A C10S H10C 109.5 . .
H10B C10S H10C 109.5 . .
C5S C6T H6TA 109.5 . .
C5S C6T H6TB 109.5 . .
C5S C6T H6TC 109.5 . .
H6TA C6T H6TB 109.5 . .
H6TA C6T H6TC 109.5 . .
H6TB C6T H6TC 109.5 . .

loop_
_geom_bond_atom_site_label_1
_geom_bond_atom_site_label_2
_geom_bond_distance
_geom_bond_site_symmetry_2
N1 C1 1.484(4) .
N1 C2 1.353(4) .
N1 C6 1.353(4) .
N2 C9 1.367(4) .
N2 C10 1.360(4) .
N2 C12 1.480(4) .
C1 H1A 0.9900 .
C1 H1B 0.9900 .
C1 C16 1.507(5) 3_676
C2 H2 0.9500 .
C2 C3 1.362(4) .
C3 H3 0.9500 .
C3 C4 1.418(4) .
C4 C5 1.413(5) .
C4 C7 1.442(4) .
C5 H5 0.9500 .
C5 C6 1.360(5) .
C6 H6 0.9500 .
C7 C8 1.426(4) .
C7 C11 1.416(4) .
C8 H8 0.9500 .
C8 C9 1.347(4) .
C9 H9 0.9500 .
C10 H10 0.9500 .
C10 C11 1.356(5) .
C11 H11 0.9500 .
C12 H12A 0.9900 .
C12 H12B 0.9900 .
C12 C13 1.507(5) .
C13 C14 1.393(5) .
C13 C18 1.398(5) .
C14 H14 0.9500 .
C14 C15 1.393(5) .
C15 H15 0.9500 .
C15 C16 1.387(5) .
C16 C1 1.507(5) 3_676
C16 C17 1.388(5) .
C17 H17 0.9500 .
C17 C18 1.385(5) .
C18 H18 0.9500 .
N4 C33 1.485(4) .
N4 C34 1.359(4) .
N4 C38 1.362(5) .
N5 C41 1.363(4) .
N5 C42 1.362(4) .
N5 C44 1.484(4) .
C33 H33A 0.9900 .
C33 H33B 0.9900 .
C33 C48 1.504(5) 3_666
C34 H34 0.9500 .
C34 C35 1.360(5) .
C35 H35 0.9500 .
C35 C36 1.424(5) .
C36 C37 1.417(5) .
C36 C39 1.434(5) .
C37 H37 0.9500 .
C37 C38 1.359(5) .
C38 H38 0.9500 .
C39 C40 1.422(5) .
C39 C43 1.423(5) .
C40 H40 0.9500 .
C40 C41 1.354(5) .
C41 H41 0.9500 .
C42 H42 0.9500 .
C42 C43 1.366(5) .
C43 H43 0.9500 .
C44 H44A 0.9900 .
C44 H44B 0.9900 .
C44 C45 1.499(5) .
C45 C46 1.399(5) .
C45 C50 1.395(5) .
C46 H46 0.9500 .
C46 C47 1.388(5) .
C47 H47 0.9500 .
C47 C48 1.391(5) .
C48 C33 1.504(5) 3_666
C48 C49 1.389(5) .
C49 H49 0.9500 .
C49 C50 1.394(5) .
C50 H50 0.9500 .
N3 C19 1.355(4) .
N3 C23 1.356(4) .
N3 C24 1.493(4) .
C19 H19 0.9500 .
C19 C20 1.362(4) .
C20 H20 0.9500 .
C20 C21 1.413(4) .
C21 C21 1.445(6) 3_676
C21 C22 1.417(4) .
C22 H22 0.9500 .
C22 C23 1.364(4) .
C23 H23 0.9500 .
C24 H24A 0.9900 .
C24 H24B 0.9900 .
C24 C25 1.507(5) .
C25 C26 1.376(5) .
C25 C30 1.391(5) .
C26 H26 0.9500 .
C26 C27 1.392(5) .
C27 C28 1.383(6) .
C27 C31 1.509(6) .
C28 H28 0.9500 .
C28 C29 1.388(6) .
C29 C30 1.396(5) .
C29 C32 1.505(5) .
C30 H30 0.9500 .
C31 H31A 0.9800 .
C31 H31B 0.9800 .
C31 H31C 0.9800 .
C32 H32A 0.9800 .
C32 H32B 0.9800 .
C32 H32C 0.9800 .
N6 C51 1.344(4) .
N6 C55 1.364(4) .
N6 C56 1.499(4) .
C51 H51 0.9500 .
C51 C52 1.362(4) .
C52 H52 0.9500 .
C52 C53 1.412(4) .
C53 C53 1.456(6) 3_666
C53 C54 1.415(4) .
C54 H54 0.9500 .
C54 C55 1.356(5) .
C55 H55 0.9500 .
C56 H56A 0.9900 .
C56 H56B 0.9900 .
C56 C57 1.510(5) .
C57 C58 1.394(5) .
C57 C62 1.377(5) .
C58 H58 0.9500 .
C58 C59 1.406(5) .
C59 C60 1.384(5) .
C59 C63 1.504(5) .
C60 H60 0.9500 .
C60 C61 1.383(5) .
C61 C62 1.396(5) .
C61 C64 1.500(6) .
C62 H62 0.9500 .
C63 H63A 0.9800 .
C63 H63B 0.9800 .
C63 H63C 0.9800 .
C64 H64A 0.9800 .
C64 H64B 0.9800 .
C64 H64C 0.9800 .
N4S C7S 1.049(6) .
C7S C8S 1.505(10) .
C7S C8T 1.500(11) .
C8S H8SA 0.9800 .
C8S H8SB 0.9800 .
C8S H8SC 0.9800 .
C8T H8TA 0.9800 .
C8T H8TB 0.9800 .
C8T H8TC 0.9800 .
P2 F7 1.604(2) .
P2 F8 1.588(2) .
P2 F9 1.599(2) .
P2 F10 1.596(2) .
P2 F11 1.598(2) .
P2 F12 1.600(3) .
P1 F1 1.609(2) .
P1 F2 1.597(2) .
P1 F3 1.585(2) .
P1 F4 1.587(2) .
P1 F5 1.595(2) .
P1 F6 1.602(2) .
P3 F13 1.590(5) .
P3 F14 1.581(10) .
P3 F15 1.592(6) .
P3 F16 1.599(6) .
P3 F17 1.583(6) .
P3 F18 1.608(7) .
P4A F19A 1.616(7) .
P4A F20A 1.589(7) .
P4A F21A 1.587(8) .
P4A F22A 1.597(8) .
P4A F23A 1.613(10) .
P4A F24A 1.608(10) .
P4 F19 1.617(3) .
P4 F20 1.595(3) .
P4 F21 1.591(5) .
P4 F22 1.602(6) .
P4 F23 1.603(4) .
P4 F24 1.592(4) .
N3S C5S 1.120(6) .
C5S C6S 1.443(11) .
C5S C6T 1.533(10) .
C6S H6SA 0.9800 .
C6S H6SB 0.9800 .
C6S H6SC 0.9800 .
N2S C3S 1.136(6) .
C3S C4S 1.446(6) .
C4S H4SA 0.9800 .
C4S H4SB 0.9800 .
C4S H4SC 0.9800 .
N1S C1S 1.151(5) .
C1S C2S 1.438(7) .
C2S H2SA 0.9800 .
C2S H2SB 0.9800 .
C2S H2SC 0.9800 .
N5S C9S 1.10(2) .
C9S C10S 1.43(3) .
C10S H10A 0.9800 .
C10S H10B 0.9800 .
C10S H10C 0.9800 .
C6T H6TA 0.9800 .
C6T H6TB 0.9800 .
C6T H6TC 0.9800 .

loop_
_geom_torsion_atom_site_label_1
_geom_torsion_atom_site_label_2
_geom_torsion_atom_site_label_3
_geom_torsion_atom_site_label_4
_geom_torsion
_geom_torsion_site_symmetry_1
_geom_torsion_site_symmetry_4
N1 C2 C3 C4 -1.7(5) . .
N2 C10 C11 C7 -1.4(5) . .
N2 C12 C13 C14 98.6(3) . .
N2 C12 C13 C18 -76.9(3) . .
C1 N1 C2 C3 169.5(3) . .
C1 N1 C6 C5 -168.6(3) . .
C1 C16 C17 C18 -173.7(3) 3_676 .
C2 N1 C1 C16 -79.6(4) . 3_676
C2 N1 C6 C5 -0.1(5) . .
C2 C3 C4 C5 1.9(4) . .
C2 C3 C4 C7 -177.7(3) . .
C3 C4 C5 C6 -1.2(5) . .
C3 C4 C7 C8 -0.4(5) . .
C3 C4 C7 C11 177.8(3) . .
C4 C5 C6 N1 0.4(5) . .
C4 C7 C8 C9 176.5(3) . .
C4 C7 C11 C10 -175.7(3) . .
C5 C4 C7 C8 -180.0(3) . .
C5 C4 C7 C11 -1.7(5) . .
C6 N1 C1 C16 88.9(4) . 3_676
C6 N1 C2 C3 0.8(5) . .
C7 C4 C5 C6 178.4(3) . .
C7 C8 C9 N2 -0.3(5) . .
C8 C7 C11 C10 2.7(5) . .
C9 N2 C10 C11 -0.9(5) . .
C9 N2 C12 C13 80.1(3) . .
C10 N2 C9 C8 1.7(4) . .
C10 N2 C12 C13 -86.5(3) . .
C11 C7 C8 C9 -1.9(5) . .
C12 N2 C9 C8 -165.1(3) . .
C12 N2 C10 C11 165.9(3) . .
C12 C13 C14 C15 -173.5(3) . .
C12 C13 C18 C17 173.5(3) . .
C13 C14 C15 C16 0.2(4) . .
C14 C13 C18 C17 -2.0(4) . .
C14 C15 C16 C1 173.6(3) . 3_676
C14 C15 C16 C17 -2.5(4) . .
C15 C16 C17 C18 2.5(4) . .
C16 C17 C18 C13 -0.2(4) . .
C18 C13 C14 C15 2.0(4) . .
N4 C34 C35 C36 1.3(5) . .
N5 C42 C43 C39 0.4(5) . .
N5 C44 C45 C46 74.3(3) . .
N5 C44 C45 C50 -101.9(3) . .
C33 N4 C34 C35 -168.3(3) . .
C33 N4 C38 C37 168.0(3) . .
C33 C48 C49 C50 -172.4(3) 3_666 .
C34 N4 C33 C48 83.8(4) . 3_666
C34 N4 C38 C37 0.9(5) . .
C34 C35 C36 C37 -1.3(4) . .
C34 C35 C36 C39 178.9(3) . .
C35 C36 C37 C38 1.1(5) . .
C35 C36 C39 C40 -1.6(5) . .
C35 C36 C39 C43 179.7(3) . .
C36 C37 C38 N4 -1.0(5) . .
C36 C39 C40 C41 -177.1(3) . .
C36 C39 C43 C42 177.3(3) . .
C37 C36 C39 C40 178.6(3) . .
C37 C36 C39 C43 -0.1(5) . .
C38 N4 C33 C48 -83.2(4) . 3_666
C38 N4 C34 C35 -1.0(5) . .
C39 C36 C37 C38 -179.1(3) . .
C39 C40 C41 N5 -0.9(5) . .
C40 C39 C43 C42 -1.5(4) . .
C41 N5 C42 C43 0.5(5) . .
C41 N5 C44 C45 -80.6(4) . .
C42 N5 C41 C40 -0.3(5) . .
C42 N5 C44 C45 86.0(4) . .
C43 C39 C40 C41 1.7(5) . .
C44 N5 C41 C40 166.5(3) . .
C44 N5 C42 C43 -166.3(3) . .
C44 C45 C46 C47 -172.6(3) . .
C44 C45 C50 C49 172.4(3) . .
C45 C46 C47 C48 0.2(4) . .
C46 C45 C50 C49 -3.8(4) . .
C46 C47 C48 C33 172.3(3) . 3_666
C46 C47 C48 C49 -3.9(4) . .
C47 C48 C49 C50 3.7(4) . .
C48 C49 C50 C45 0.1(4) . .
C50 C45 C46 C47 3.7(4) . .
N3 C19 C20 C21 0.7(5) . .
N3 C24 C25 C26 -71.3(3) . .
N3 C24 C25 C30 105.6(3) . .
C19 N3 C23 C22 1.6(5) . .
C19 N3 C24 C25 -52.0(4) . .
C19 C20 C21 C21 -178.3(3) . 3_676
C19 C20 C21 C22 1.0(4) . .
C20 C21 C22 C23 -1.4(4) . .
C21 C21 C22 C23 177.9(3) 3_676 .
C21 C22 C23 N3 0.1(5) . .
C23 N3 C19 C20 -2.1(5) . .
C23 N3 C24 C25 126.6(3) . .
C24 N3 C19 C20 176.5(3) . .
C24 N3 C23 C22 -176.9(3) . .
C24 C25 C26 C27 175.4(3) . .
C24 C25 C30 C29 -176.0(3) . .
C25 C26 C27 C28 0.7(5) . .
C25 C26 C27 C31 -178.3(3) . .
C26 C25 C30 C29 0.9(4) . .
C26 C27 C28 C29 0.6(5) . .
C27 C28 C29 C30 -1.2(5) . .
C27 C28 C29 C32 179.5(3) . .
C28 C29 C30 C25 0.4(5) . .
C30 C25 C26 C27 -1.5(5) . .
C31 C27 C28 C29 179.6(3) . .
C32 C29 C30 C25 179.7(3) . .
N6 C51 C52 C53 0.2(5) . .
N6 C56 C57 C58 -89.0(4) . .
N6 C56 C57 C62 90.2(4) . .
C51 N6 C55 C54 -0.3(5) . .
C51 N6 C56 C57 1.4(5) . .
C51 C52 C53 C53 179.8(3) . 3_666
C51 C52 C53 C54 0.0(4) . .
C52 C53 C54 C55 -0.4(5) . .
C53 C53 C54 C55 179.9(3) 3_666 .
C53 C54 C55 N6 0.5(5) . .
C55 N6 C51 C52 -0.1(5) . .
C55 N6 C56 C57 -178.5(3) . .
C56 N6 C51 C52 -180.0(3) . .
C56 N6 C55 C54 179.6(3) . .
C56 C57 C58 C59 178.4(3) . .
C56 C57 C62 C61 -178.4(3) . .
C57 C58 C59 C60 0.2(4) . .
C57 C58 C59 C63 179.5(3) . .
C58 C57 C62 C61 0.9(5) . .
C58 C59 C60 C61 0.4(5) . .
C59 C60 C61 C62 -0.4(5) . .
C59 C60 C61 C64 179.2(3) . .
C60 C61 C62 C57 -0.2(5) . .
C62 C57 C58 C59 -0.8(5) . .
C63 C59 C60 C61 -178.8(3) . .
C64 C61 C62 C57 -179.9(3) . .
